data_4500258
loop_
_publ_author_name
'Li, Baiyan'
'Yang, Fen'
'Li, Guanghua'
'Liu, Dan'
'Zhou, Qi'
'Shi, Zhan'
'Feng, Shouhua'

_publ_section_title
;
 Construction of Coordination Polymers Based on Bent
 4-Amino-3,5-bis(3-carboxyphenyl)-1,2,4-triazole Ligand: Diverse
 Structural Topology and Photoluminescent and Magnetic Properties
;
_journal_issue 5
_journal_name_full 'Crystal Growth &amp; Design'
_journal_page_first 1475
_journal_paper_doi 10.1021/cg101335a
_journal_volume 11
_journal_year 2011
_chemical_formula_moiety 'C128 H124 Mn9 N32 O55'
_chemical_formula_sum 'C128 H124 Mn9 N32 O55'
_chemical_formula_weight 3485.05
_chemical_melting_point ?
_chemical_name_systematic
; 
 ? 
;
_space_group_IT_number 15
_symmetry_cell_setting monoclinic
_symmetry_space_group_name_Hall '-C 2yc'
_symmetry_space_group_name_H-M 'C 1 2/c 1'
_atom_sites_solution_hydrogens geom
_atom_sites_solution_primary direct
_atom_sites_solution_secondary difmap
_audit_creation_method SHELXL-97
_cell_angle_alpha 90.00
_cell_angle_beta 124.48(3)
_cell_angle_gamma 90.00
_cell_formula_units_Z 4
_cell_length_a 33.758(7)
_cell_length_b 23.128(5)
_cell_length_c 21.937(4)
_cell_measurement_reflns_used 12396
_cell_measurement_temperature 293(2)
_cell_measurement_theta_max 25.00
_cell_measurement_theta_min 3.03
_cell_volume 14119(7)
_computing_cell_refinement 'Bruker SMART'
_computing_data_collection 'Bruker SMART'
_computing_data_reduction 'Bruker SAINT'
_computing_molecular_graphics SHELXP-97
_computing_publication_material SHELXTL
_computing_structure_refinement 'SHELXL-97 (Sheldrick, 1997)'
_computing_structure_solution 'SHELXS-97 (Sheldrick, 1990)'
_diffrn_ambient_temperature 293(2)
_diffrn_detector_area_resol_mean 9.00cm
_diffrn_measured_fraction_theta_full 0.998
_diffrn_measured_fraction_theta_max 0.998
_diffrn_measurement_device_type 'CCD area detector'
_diffrn_measurement_method 'phi and omega scans'
_diffrn_radiation_monochromator graphite
_diffrn_radiation_source 'fine-focus sealed tube'
_diffrn_radiation_type MoK\a
_diffrn_radiation_wavelength 0.71073
_diffrn_reflns_av_R_equivalents 0.1031
_diffrn_reflns_av_sigmaI/netI 0.0769
_diffrn_reflns_limit_h_max 40
_diffrn_reflns_limit_h_min -40
_diffrn_reflns_limit_k_max 27
_diffrn_reflns_limit_k_min -27
_diffrn_reflns_limit_l_max 26
_diffrn_reflns_limit_l_min -25
_diffrn_reflns_number 55952
_diffrn_reflns_theta_full 25.00
_diffrn_reflns_theta_max 25.00
_diffrn_reflns_theta_min 3.03
_diffrn_standards_decay_% none
_diffrn_standards_interval_count none
_diffrn_standards_interval_time none
_diffrn_standards_number none
_exptl_absorpt_coefficient_mu 0.882
_exptl_absorpt_correction_type none
_exptl_crystal_colour colourless
_exptl_crystal_density_diffrn 1.640
_exptl_crystal_density_meas ?
_exptl_crystal_density_method 'not measured'
_exptl_crystal_description block
_exptl_crystal_F_000 7124
_exptl_crystal_size_max 0.22
_exptl_crystal_size_mid 0.20
_exptl_crystal_size_min 0.18
_refine_diff_density_max 1.187
_refine_diff_density_min -0.663
_refine_diff_density_rms 0.106
_refine_ls_extinction_method none
_refine_ls_goodness_of_fit_ref 1.060
_refine_ls_hydrogen_treatment mixed
_refine_ls_matrix_type full
_refine_ls_number_parameters 1076
_refine_ls_number_reflns 12396
_refine_ls_number_restraints 30
_refine_ls_restrained_S_all 1.060
_refine_ls_R_factor_all 0.0930
_refine_ls_R_factor_gt 0.0624
_refine_ls_shift/su_max 0.001
_refine_ls_shift/su_mean 0.000
_refine_ls_structure_factor_coef Fsqd
_refine_ls_weighting_details 'calc w=1/[\s^2^(Fo^2^)+(0.0612P)^2^+77.8124P] where P=(Fo^2^+2Fc^2^)/3'
_refine_ls_weighting_scheme calc
_refine_ls_wR_factor_gt 0.1422
_refine_ls_wR_factor_ref 0.1558
_reflns_number_gt 8826
_reflns_number_total 12396
_reflns_threshold_expression >2sigma(I)
_cod_data_source_file cg101335a_si_002.cif
_cod_data_source_block compound-1
_cod_depositor_comments
;
The following automatic conversions were performed:

'_chemical_melting_point' value 'not measured' was changed to '?' -
the value is undefined or not given.

Automatic conversion script
Id: cif_fix_values 1715 2011-07-08 13:25:40Z adriana 

The following automatic conversions were performed:

'_exptl_crystal_density_meas' value 'none' was changed to '?' - the
value is perceived as not measured.

Automatic conversion script
Id: cif_fix_values 3008 2015-01-20 13:52:24Z robertas 
;
_cod_original_cell_volume 14119(5)
_cod_original_sg_symbol_H-M C2/c
_cod_database_code 4500258

loop_
_symmetry_equiv_pos_as_xyz
'x, y, z'
'-x, y, -z+1/2'
'x+1/2, y+1/2, z'
'-x+1/2, y+1/2, -z+1/2'
'-x, -y, -z'
'x, -y, z-1/2'
'-x+1/2, -y+1/2, -z'
'x+1/2, -y+1/2, z-1/2'

loop_
_atom_site_label
_atom_site_type_symbol
_atom_site_fract_x
_atom_site_fract_y
_atom_site_fract_z
_atom_site_U_iso_or_equiv
_atom_site_adp_type
_atom_site_occupancy
_atom_site_symmetry_multiplicity
_atom_site_calc_flag
_atom_site_refinement_flags
Mn1 Mn 0.0000 1.01069(4) 0.2500 0.0117(2) Uani 1 2 d S
Mn2 Mn 0.16240(3) 1.04702(3) 0.39610(4) 0.01282(17) Uani 1 1 d .
Mn3 Mn 0.26855(3) 1.01002(3) 0.41176(4) 0.01602(18) Uani 1 1 d .
Mn4 Mn 0.28822(3) 1.04629(3) 0.57910(4) 0.01823(19) Uani 1 1 d .
Mn5 Mn 0.38924(3) 1.00148(3) 0.55920(5) 0.0224(2) Uani 1 1 d .
O1 O 0.23440(12) 1.06946(15) 0.59249(19) 0.0228(8) Uani 1 1 d .
O2 O 0.16160(13) 1.05109(17) 0.4905(2) 0.0271(9) Uani 1 1 d .
O3 O -0.21516(12) 1.02978(15) 0.19786(19) 0.0211(8) Uani 1 1 d .
O4 O -0.14421(11) 1.04719(14) 0.21553(17) 0.0155(7) Uani 1 1 d .
O5 O 0.29503(12) 1.13026(14) 0.53674(19) 0.0198(8) Uani 1 1 d .
O6 O 0.23071(11) 1.08731(13) 0.44321(18) 0.0168(7) Uani 1 1 d .
O7 O -0.03951(12) 1.07474(14) 0.16404(18) 0.0176(7) Uani 1 1 d .
O8 O -0.10603(12) 1.10920(14) 0.15056(19) 0.0203(8) Uani 1 1 d .
O9 O 0.21554(12) 0.96581(13) 0.42699(19) 0.0183(8) Uani 1 1 d .
O10 O 0.13800(12) 0.95636(14) 0.37703(19) 0.0185(8) Uani 1 1 d .
O11 O -0.09891(13) 0.57239(15) 0.1288(2) 0.0275(9) Uani 1 1 d .
O12 O -0.17058(14) 0.61589(15) 0.0743(2) 0.0360(10) Uani 1 1 d .
O13 O 0.36816(14) 0.94530(16) 0.4673(2) 0.0327(10) Uani 1 1 d .
O14 O 0.28926(13) 0.93471(16) 0.3802(2) 0.0332(10) Uani 1 1 d .
O15 O 0.69324(13) 0.92146(15) 0.5995(2) 0.0270(9) Uani 1 1 d .
O16 O 0.61734(14) 0.92375(17) 0.5010(2) 0.0391(11) Uani 1 1 d .
O17 O 0.34917(14) 1.07231(15) 0.6867(2) 0.0313(9) Uani 1 1 d .
O18 O 0.28942(16) 0.95956(17) 0.6269(3) 0.0424(11) Uani 1 1 d .
O19 O 0.31536(12) 1.00144(14) 0.52803(19) 0.0198(8) Uani 1 1 d .
O20 O -0.05159(12) 1.00912(14) 0.27888(18) 0.0175(7) Uani 1 1 d .
O21 O -0.04393(12) 0.94031(14) 0.17099(18) 0.0164(7) Uani 1 1 d .
O22 O 0.46659(15) 0.99771(19) 0.5979(3) 0.0470(12) Uani 1 1 d .
O23 O 0.41800(19) 1.0552(3) 0.6571(3) 0.0731(17) Uani 1 1 d D
N1 N 0.03041(15) 1.0687(2) 0.6144(2) 0.0292(11) Uani 1 1 d .
N2 N -0.01917(16) 1.0672(2) 0.5710(2) 0.0284(11) Uani 1 1 d .
N3 N 0.00568(14) 1.08012(16) 0.4992(2) 0.0119(8) Uani 1 1 d .
N4 N 0.00237(15) 1.09631(18) 0.4343(2) 0.0164(9) Uani 1 1 d D
N5 N 0.11748(15) 1.31980(18) 0.2717(2) 0.0242(10) Uani 1 1 d .
N6 N 0.06777(15) 1.31847(17) 0.2255(2) 0.0225(10) Uani 1 1 d .
N7 N 0.09483(14) 1.23038(16) 0.2388(2) 0.0154(9) Uani 1 1 d .
N8 N 0.09960(16) 1.17267(18) 0.2210(3) 0.0211(10) Uani 1 1 d D
N9 N 0.09453(15) 0.69922(18) 0.2439(2) 0.0220(10) Uani 1 1 d .
N10 N 0.04701(15) 0.68313(18) 0.1942(2) 0.0230(10) Uani 1 1 d .
N11 N 0.04832(16) 0.77429(17) 0.2223(2) 0.0196(10) Uani 1 1 d D
N12 N 0.0294(2) 0.8294(2) 0.2216(4) 0.0513(16) Uani 1 1 d D
N13 N 0.46279(15) 0.71318(17) 0.4518(2) 0.0191(9) Uani 1 1 d .
N14 N 0.51299(16) 0.70993(17) 0.4947(2) 0.0214(10) Uani 1 1 d .
N15 N 0.49168(15) 0.79781(17) 0.5025(2) 0.0176(9) Uani 1 1 d .
N16 N 0.49432(17) 0.85451(19) 0.5300(3) 0.0270(11) Uani 1 1 d D
C1 C 0.04511(18) 1.0771(2) 0.5706(3) 0.0150(10) Uani 1 1 d .
C2 C -0.03380(18) 1.0748(2) 0.5021(3) 0.0157(11) Uani 1 1 d .
C3 C 0.09643(18) 1.0823(2) 0.6015(3) 0.0153(10) Uani 1 1 d .
C4 C 0.11735(17) 1.07294(19) 0.5624(3) 0.0132(10) Uani 1 1 d .
H4 H 0.0980 1.0643 0.5122 0.080 Uiso 1 1 calc .
C5 C 0.16677(18) 1.0765(2) 0.5985(3) 0.0145(10) Uani 1 1 d .
C6 C 0.19636(19) 1.0888(2) 0.6742(3) 0.0205(11) Uani 1 1 d .
H6 H 0.2295 1.0906 0.6982 0.080 Uiso 1 1 calc .
C7 C 0.17578(18) 1.0982(2) 0.7133(3) 0.0201(11) Uani 1 1 d .
H7 H 0.1952 1.1069 0.7635 0.080 Uiso 1 1 calc .
C8 C 0.12689(19) 1.0948(2) 0.6777(3) 0.0195(11) Uani 1 1 d .
H8 H 0.1135 1.1008 0.7044 0.080 Uiso 1 1 calc .
C9 C 0.18964(18) 1.0642(2) 0.5573(3) 0.0173(11) Uani 1 1 d .
C10 C -0.08510(17) 1.07630(19) 0.4421(3) 0.0141(10) Uani 1 1 d .
C11 C -0.10297(17) 1.06353(19) 0.3686(3) 0.0133(10) Uani 1 1 d .
H11 H -0.0818 1.0568 0.3550 0.080 Uiso 1 1 calc .
C12 C -0.15225(17) 1.0609(2) 0.3158(3) 0.0154(10) Uani 1 1 d .
C13 C -0.18407(18) 1.0710(2) 0.3361(3) 0.0207(11) Uani 1 1 d .
H13 H -0.2171 1.0684 0.3011 0.080 Uiso 1 1 calc .
C14 C -0.16619(19) 1.0849(2) 0.4091(3) 0.0245(12) Uani 1 1 d .
H14 H -0.1873 1.0930 0.4225 0.080 Uiso 1 1 calc .
C15 C -0.11717(18) 1.0867(2) 0.4617(3) 0.0190(11) Uani 1 1 d .
H15 H -0.1055 1.0949 0.5106 0.080 Uiso 1 1 calc .
C16 C -0.17226(17) 1.04460(19) 0.2374(3) 0.0137(10) Uani 1 1 d .
C17 C 0.13349(18) 1.2665(2) 0.2795(3) 0.0162(11) Uani 1 1 d .
C18 C 0.05480(18) 1.2642(2) 0.2073(3) 0.0156(10) Uani 1 1 d .
C19 C 0.18414(18) 1.24982(19) 0.3328(3) 0.0158(11) Uani 1 1 d .
C20 C 0.19711(17) 1.1970(2) 0.3703(3) 0.0152(10) Uani 1 1 d .
H20 H 0.1740 1.1684 0.3557 0.080 Uiso 1 1 calc .
C21 C 0.24428(17) 1.1870(2) 0.4295(3) 0.0143(10) Uani 1 1 d .
C22 C 0.27885(18) 1.2294(2) 0.4495(3) 0.0197(11) Uani 1 1 d .
H22 H 0.3104 1.2232 0.4895 0.080 Uiso 1 1 calc .
C23 C 0.26665(18) 1.2808(2) 0.4104(3) 0.0226(12) Uani 1 1 d .
H23 H 0.2903 1.3083 0.4233 0.080 Uiso 1 1 calc .
C24 C 0.21994(19) 1.2916(2) 0.3527(3) 0.0192(11) Uani 1 1 d .
H24 H 0.2120 1.3263 0.3270 0.080 Uiso 1 1 calc .
C25 C 0.25793(17) 1.1325(2) 0.4730(3) 0.0164(11) Uani 1 1 d .
C26 C 0.00428(18) 1.2455(2) 0.1671(3) 0.0155(10) Uani 1 1 d .
C27 C -0.00876(17) 1.1887(2) 0.1696(2) 0.0135(10) Uani 1 1 d .
H27 H 0.0145 1.1599 0.1906 0.080 Uiso 1 1 calc .
C28 C -0.05643(17) 1.1751(2) 0.1408(3) 0.0150(10) Uani 1 1 d .
C29 C -0.09213(18) 1.2174(2) 0.1063(3) 0.0215(12) Uani 1 1 d .
H29 H -0.1240 1.2082 0.0869 0.080 Uiso 1 1 calc .
C30 C -0.07933(19) 1.2733(2) 0.1015(3) 0.0264(13) Uani 1 1 d .
H30 H -0.1030 1.3015 0.0778 0.080 Uiso 1 1 calc .
C31 C -0.03207(19) 1.2880(2) 0.1313(3) 0.0254(12) Uani 1 1 d .
H31 H -0.0242 1.3258 0.1278 0.080 Uiso 1 1 calc .
C32 C -0.06830(17) 1.1150(2) 0.1516(3) 0.0140(10) Uani 1 1 d .
C33 C 0.09451(17) 0.7545(2) 0.2604(3) 0.0158(11) Uani 1 1 d .
C34 C 0.02016(19) 0.7287(2) 0.1830(3) 0.0225(12) Uani 1 1 d .
C35 C 0.13868(18) 0.7860(2) 0.3137(3) 0.0170(11) Uani 1 1 d .
C36 C 0.13845(18) 0.8434(2) 0.3327(3) 0.0169(11) Uani 1 1 d .
H36 H 0.1094 0.8631 0.3109 0.080 Uiso 1 1 calc .
C37 C 0.18098(18) 0.8714(2) 0.3838(3) 0.0152(10) Uani 1 1 d .
C38 C 0.22459(19) 0.8431(2) 0.4181(3) 0.0217(12) Uani 1 1 d .
H38 H 0.2530 0.8623 0.4522 0.080 Uiso 1 1 calc .
C39 C 0.2252(2) 0.7849(2) 0.4006(3) 0.0290(13) Uani 1 1 d .
H39 H 0.2542 0.7651 0.4237 0.080 Uiso 1 1 calc .
C40 C 0.1827(2) 0.7569(2) 0.3489(3) 0.0242(12) Uani 1 1 d .
H40 H 0.1834 0.7183 0.3376 0.080 Uiso 1 1 calc .
C41 C 0.17840(17) 0.9347(2) 0.3976(3) 0.0153(10) Uani 1 1 d .
C42 C -0.03292(19) 0.7272(2) 0.1377(3) 0.0207(11) Uani 1 1 d .
C43 C -0.05476(18) 0.6756(2) 0.1381(3) 0.0192(11) Uani 1 1 d .
H43 H -0.0359 0.6438 0.1647 0.080 Uiso 1 1 calc .
C44 C -0.10391(19) 0.6722(2) 0.0991(3) 0.0214(12) Uani 1 1 d .
C45 C -0.13276(19) 0.7188(2) 0.0562(3) 0.0210(11) Uani 1 1 d .
H45 H -0.1661 0.7160 0.0294 0.080 Uiso 1 1 calc .
C46 C -0.1111(2) 0.7693(2) 0.0540(3) 0.0268(13) Uani 1 1 d .
H46 H -0.1302 0.8002 0.0250 0.080 Uiso 1 1 calc .
C47 C -0.0615(2) 0.7740(2) 0.0945(3) 0.0256(13) Uani 1 1 d .
H47 H -0.0473 0.8079 0.0930 0.080 Uiso 1 1 calc .
C48 C -0.12687(19) 0.6167(2) 0.1002(3) 0.0265(13) Uani 1 1 d .
C49 C 0.45075(18) 0.7663(2) 0.4576(3) 0.0153(10) Uani 1 1 d .
C50 C 0.52972(18) 0.7612(2) 0.5241(3) 0.0155(10) Uani 1 1 d .
C51 C 0.40091(18) 0.7863(2) 0.4207(3) 0.0172(11) Uani 1 1 d .
C52 C 0.38969(19) 0.8414(2) 0.4321(3) 0.0212(11) Uani 1 1 d .
H52 H 0.4142 0.8670 0.4635 0.080 Uiso 1 1 calc .
C53 C 0.34150(18) 0.8587(2) 0.3965(3) 0.0188(11) Uani 1 1 d .
C54 C 0.30488(19) 0.8214(2) 0.3478(3) 0.0231(12) Uani 1 1 d .
H54 H 0.2730 0.8333 0.3226 0.080 Uiso 1 1 calc .
C55 C 0.31594(19) 0.7663(2) 0.3368(3) 0.0248(12) Uani 1 1 d .
H55 H 0.2913 0.7409 0.3050 0.080 Uiso 1 1 calc .
C56 C 0.36349(19) 0.7484(2) 0.3726(3) 0.0205(11) Uani 1 1 d .
H56 H 0.3705 0.7114 0.3647 0.080 Uiso 1 1 calc .
C57 C 0.33208(19) 0.9169(2) 0.4160(3) 0.0244(12) Uani 1 1 d .
C58 C 0.57979(18) 0.7795(2) 0.5676(3) 0.0175(11) Uani 1 1 d .
C59 C 0.59237(18) 0.8314(2) 0.5495(3) 0.0186(11) Uani 1 1 d .
H59 H 0.5684 0.8546 0.5120 0.080 Uiso 1 1 calc .
C60 C 0.63967(18) 0.8486(2) 0.5865(3) 0.0198(11) Uani 1 1 d .
C61 C 0.67616(19) 0.8147(2) 0.6439(3) 0.0236(12) Uani 1 1 d .
H61 H 0.7080 0.8266 0.6697 0.080 Uiso 1 1 calc .
C62 C 0.6640(2) 0.7625(2) 0.6620(3) 0.0273(13) Uani 1 1 d .
H62 H 0.6879 0.7394 0.6998 0.080 Uiso 1 1 calc .
C63 C 0.61603(19) 0.7450(2) 0.6235(3) 0.0211(12) Uani 1 1 d .
H63 H 0.6082 0.7101 0.6352 0.080 Uiso 1 1 calc .
C64 C 0.65128(19) 0.9022(2) 0.5607(3) 0.0223(12) Uani 1 1 d .
O1W O 0.54483(19) 0.93756(19) 0.7146(3) 0.0561(14) Uani 1 1 d D
O2W O 0.3921(2) 0.9987(3) 0.8052(4) 0.061(2) Uani 0.75 1 d P
O3W O 0.5233(2) 1.0909(3) 0.6113(4) 0.0534(17) Uani 0.75 1 d P
O4W O 0.3024(3) 0.9750(4) 0.7743(4) 0.071(2) Uani 0.75 1 d P
O5W O 0.4327(7) 1.0151(7) 0.9341(8) 0.051(4) Uani 0.30 1 d P
O5'W O 0.4698(11) 1.0150(9) 0.9680(14) 0.063(7) Uani 0.20 1 d PDU
O6W O 0.4882(5) 1.0865(6) 0.7863(7) 0.045(5) Uani 0.25 1 d PDU
O6'W O 0.5000 1.1152(6) 0.7500 0.050(3) Uani 0.50 2 d SP
O7W O 0.3387(6) 0.8875(6) 0.7457(9) 0.032(4) Uani 0.25 1 d P
H1A H 0.542(3) 0.9004(11) 0.705(4) 0.080 Uiso 1 1 d D
H1B H 0.559(3) 0.940(3) 0.7623(13) 0.080 Uiso 1 1 d D
H4A H 0.017(2) 1.1290(16) 0.446(4) 0.080 Uiso 1 1 d D
H4B H 0.015(2) 1.074(2) 0.420(4) 0.080 Uiso 1 1 d D
H8A H 0.077(2) 1.164(3) 0.1756(14) 0.080 Uiso 1 1 d D
H8B H 0.097(3) 1.151(3) 0.250(3) 0.080 Uiso 1 1 d D
H16A H 0.5175(19) 0.854(3) 0.5768(14) 0.080 Uiso 1 1 d D
H16B H 0.501(2) 0.880(3) 0.509(3) 0.080 Uiso 1 1 d D
H12A H 0.039(3) 0.855(2) 0.203(4) 0.080 Uiso 1 1 d D
H12B H 0.037(2) 0.8436(16) 0.2643(18) 0.080 Uiso 1 1 d D

loop_
_atom_site_aniso_label
_atom_site_aniso_U_11
_atom_site_aniso_U_22
_atom_site_aniso_U_33
_atom_site_aniso_U_23
_atom_site_aniso_U_13
_atom_site_aniso_U_12
Mn1 0.0093(5) 0.0145(5) 0.0116(5) 0.000 0.0060(5) 0.000
Mn2 0.0078(4) 0.0152(4) 0.0134(4) -0.0007(3) 0.0047(3) -0.0002(3)
Mn3 0.0085(4) 0.0152(4) 0.0191(4) -0.0012(3) 0.0047(3) -0.0001(3)
Mn4 0.0122(4) 0.0167(4) 0.0240(4) -0.0006(3) 0.0092(4) 0.0001(3)
Mn5 0.0123(4) 0.0169(4) 0.0268(5) 0.0011(3) 0.0043(4) 0.0005(3)
O1 0.012(2) 0.029(2) 0.025(2) -0.0011(16) 0.0088(18) 0.0015(16)
O2 0.015(2) 0.044(2) 0.022(2) -0.0065(18) 0.0107(18) -0.0040(17)
O3 0.0083(19) 0.031(2) 0.0214(19) 0.0033(16) 0.0070(17) -0.0003(15)
O4 0.0102(18) 0.0236(18) 0.0124(17) -0.0010(14) 0.0063(16) 0.0005(14)
O5 0.0109(19) 0.0205(18) 0.0179(19) -0.0011(15) 0.0021(17) 0.0014(15)
O6 0.0070(18) 0.0154(17) 0.0229(19) 0.0020(15) 0.0054(16) -0.0005(14)
O7 0.0159(19) 0.0205(18) 0.0170(18) 0.0053(15) 0.0096(17) 0.0040(15)
O8 0.017(2) 0.0215(18) 0.027(2) -0.0008(16) 0.0153(18) -0.0030(15)
O9 0.0128(19) 0.0138(17) 0.025(2) 0.0001(15) 0.0088(17) -0.0026(14)
O10 0.0113(19) 0.0189(18) 0.0229(19) 0.0029(15) 0.0082(17) 0.0014(15)
O11 0.012(2) 0.0198(19) 0.035(2) 0.0001(17) 0.0039(18) 0.0040(16)
O12 0.017(2) 0.0193(19) 0.053(3) -0.0011(19) 0.008(2) -0.0031(16)
O13 0.021(2) 0.030(2) 0.044(3) -0.0107(19) 0.017(2) 0.0022(18)
O14 0.013(2) 0.027(2) 0.048(3) -0.0090(19) 0.010(2) 0.0050(17)
O15 0.013(2) 0.0238(19) 0.036(2) -0.0009(17) 0.0087(19) -0.0051(16)
O16 0.014(2) 0.037(2) 0.045(3) 0.018(2) 0.004(2) -0.0031(18)
O17 0.022(2) 0.0200(19) 0.029(2) -0.0031(17) 0.0008(19) -0.0031(16)
O18 0.045(3) 0.028(2) 0.060(3) 0.009(2) 0.034(3) -0.003(2)
O19 0.0086(18) 0.0206(18) 0.0201(19) -0.0030(15) 0.0022(16) 0.0016(14)
O20 0.0127(19) 0.0247(18) 0.0143(18) -0.0014(15) 0.0071(16) 0.0000(15)
O21 0.0099(18) 0.0195(17) 0.0151(18) -0.0043(14) 0.0043(16) -0.0004(14)
O22 0.019(2) 0.043(3) 0.057(3) 0.012(2) 0.008(2) -0.002(2)
O23 0.049(3) 0.092(4) 0.077(4) -0.047(3) 0.034(3) -0.036(3)
N1 0.011(2) 0.056(3) 0.022(3) 0.011(2) 0.011(2) 0.004(2)
N2 0.014(3) 0.053(3) 0.016(2) 0.016(2) 0.008(2) 0.005(2)
N3 0.012(2) 0.0139(19) 0.011(2) 0.0028(16) 0.0072(19) 0.0005(16)
N4 0.015(2) 0.026(2) 0.011(2) 0.0004(19) 0.010(2) -0.0014(19)
N5 0.012(2) 0.018(2) 0.024(3) 0.0006(19) -0.001(2) -0.0001(18)
N6 0.011(2) 0.016(2) 0.025(3) -0.0002(19) 0.001(2) 0.0034(18)
N7 0.012(2) 0.0109(19) 0.019(2) 0.0004(17) 0.006(2) 0.0007(17)
N8 0.020(3) 0.016(2) 0.026(2) -0.0014(19) 0.012(2) 0.0012(18)
N9 0.017(2) 0.020(2) 0.023(2) -0.0049(19) 0.008(2) -0.0060(19)
N10 0.013(2) 0.025(2) 0.021(2) -0.0051(19) 0.004(2) -0.0091(19)
N11 0.021(3) 0.015(2) 0.023(2) -0.0074(18) 0.013(2) -0.0067(18)
N12 0.039(4) 0.029(3) 0.074(5) -0.008(3) 0.025(4) 0.000(3)
N13 0.011(2) 0.018(2) 0.026(2) 0.0003(19) 0.009(2) 0.0026(17)
N14 0.018(2) 0.017(2) 0.029(3) -0.0003(19) 0.013(2) 0.0006(18)
N15 0.015(2) 0.013(2) 0.024(2) 0.0002(18) 0.011(2) 0.0009(17)
N16 0.028(3) 0.015(2) 0.037(3) -0.006(2) 0.017(3) 0.001(2)
C1 0.015(3) 0.016(2) 0.015(3) 0.004(2) 0.009(2) 0.001(2)
C2 0.017(3) 0.016(2) 0.017(3) 0.002(2) 0.011(2) 0.002(2)
C3 0.016(3) 0.015(2) 0.015(3) 0.002(2) 0.009(2) 0.001(2)
C4 0.014(3) 0.011(2) 0.013(2) 0.0013(19) 0.006(2) -0.0003(19)
C5 0.016(3) 0.014(2) 0.013(3) 0.000(2) 0.008(2) -0.001(2)
C6 0.016(3) 0.022(3) 0.019(3) -0.001(2) 0.007(2) -0.003(2)
C7 0.016(3) 0.025(3) 0.016(3) -0.004(2) 0.007(2) -0.006(2)
C8 0.025(3) 0.021(3) 0.017(3) -0.004(2) 0.014(3) -0.004(2)
C9 0.015(3) 0.017(2) 0.017(3) -0.002(2) 0.007(2) -0.002(2)
C10 0.011(3) 0.012(2) 0.018(3) 0.002(2) 0.008(2) 0.0022(19)
C11 0.014(3) 0.012(2) 0.017(3) -0.001(2) 0.010(2) 0.0011(19)
C12 0.014(3) 0.014(2) 0.023(3) 0.002(2) 0.013(2) 0.003(2)
C13 0.008(3) 0.030(3) 0.020(3) 0.000(2) 0.006(2) -0.001(2)
C14 0.018(3) 0.037(3) 0.025(3) -0.002(3) 0.016(3) 0.004(2)
C15 0.017(3) 0.023(3) 0.016(3) 0.001(2) 0.009(2) 0.003(2)
C16 0.012(3) 0.011(2) 0.015(3) 0.004(2) 0.006(2) 0.001(2)
C17 0.017(3) 0.012(2) 0.017(3) -0.002(2) 0.008(2) -0.005(2)
C18 0.013(3) 0.016(2) 0.016(3) 0.001(2) 0.007(2) 0.002(2)
C19 0.014(3) 0.012(2) 0.022(3) -0.002(2) 0.011(2) -0.001(2)
C20 0.014(3) 0.014(2) 0.017(3) -0.003(2) 0.008(2) 0.000(2)
C21 0.009(3) 0.013(2) 0.017(3) -0.005(2) 0.005(2) -0.0014(19)
C22 0.010(3) 0.016(2) 0.021(3) -0.004(2) 0.002(2) -0.003(2)
C23 0.012(3) 0.020(3) 0.031(3) -0.004(2) 0.010(3) -0.004(2)
C24 0.020(3) 0.011(2) 0.025(3) -0.005(2) 0.012(3) -0.003(2)
C25 0.010(3) 0.016(2) 0.023(3) -0.006(2) 0.009(3) 0.000(2)
C26 0.014(3) 0.018(2) 0.013(3) 0.003(2) 0.007(2) -0.001(2)
C27 0.013(3) 0.018(2) 0.008(2) 0.001(2) 0.006(2) 0.002(2)
C28 0.011(3) 0.022(3) 0.012(3) 0.003(2) 0.007(2) -0.001(2)
C29 0.013(3) 0.029(3) 0.020(3) 0.007(2) 0.008(2) 0.004(2)
C30 0.014(3) 0.028(3) 0.031(3) 0.014(2) 0.008(3) 0.008(2)
C31 0.017(3) 0.025(3) 0.030(3) 0.010(2) 0.010(3) 0.002(2)
C32 0.009(3) 0.020(3) 0.011(2) -0.004(2) 0.005(2) -0.005(2)
C33 0.012(3) 0.015(2) 0.017(3) -0.003(2) 0.007(2) -0.006(2)
C34 0.021(3) 0.020(3) 0.027(3) -0.004(2) 0.014(3) -0.006(2)
C35 0.019(3) 0.017(2) 0.018(3) -0.002(2) 0.012(2) -0.004(2)
C36 0.018(3) 0.017(2) 0.016(3) 0.002(2) 0.010(2) 0.001(2)
C37 0.016(3) 0.015(2) 0.018(3) 0.000(2) 0.011(2) -0.004(2)
C38 0.016(3) 0.018(3) 0.025(3) 0.002(2) 0.007(3) 0.001(2)
C39 0.017(3) 0.021(3) 0.037(3) -0.002(3) 0.009(3) 0.001(2)
C40 0.026(3) 0.018(3) 0.025(3) -0.002(2) 0.013(3) 0.000(2)
C41 0.012(3) 0.017(2) 0.011(2) 0.001(2) 0.004(2) 0.002(2)
C42 0.017(3) 0.025(3) 0.015(3) -0.009(2) 0.006(2) -0.007(2)
C43 0.014(3) 0.019(3) 0.020(3) -0.006(2) 0.007(2) -0.007(2)
C44 0.019(3) 0.019(3) 0.021(3) -0.007(2) 0.008(3) -0.004(2)
C45 0.018(3) 0.021(3) 0.020(3) -0.007(2) 0.008(3) -0.001(2)
C46 0.032(4) 0.024(3) 0.023(3) 0.001(2) 0.015(3) 0.005(2)
C47 0.032(4) 0.023(3) 0.024(3) -0.003(2) 0.018(3) -0.005(2)
C48 0.010(3) 0.024(3) 0.031(3) -0.007(2) 0.003(3) -0.002(2)
C49 0.018(3) 0.014(2) 0.017(3) 0.002(2) 0.012(2) 0.001(2)
C50 0.016(3) 0.015(2) 0.018(3) 0.005(2) 0.011(2) 0.002(2)
C51 0.017(3) 0.015(2) 0.022(3) 0.003(2) 0.013(2) 0.002(2)
C52 0.020(3) 0.024(3) 0.024(3) -0.002(2) 0.014(3) -0.001(2)
C53 0.013(3) 0.016(2) 0.028(3) -0.002(2) 0.012(2) -0.001(2)
C54 0.014(3) 0.028(3) 0.028(3) 0.001(2) 0.013(3) 0.008(2)
C55 0.017(3) 0.026(3) 0.030(3) -0.006(2) 0.012(3) 0.000(2)
C56 0.022(3) 0.018(3) 0.023(3) -0.003(2) 0.014(3) 0.002(2)
C57 0.016(3) 0.021(3) 0.035(3) -0.001(2) 0.014(3) 0.003(2)
C58 0.015(3) 0.018(3) 0.020(3) -0.001(2) 0.011(2) -0.002(2)
C59 0.017(3) 0.014(2) 0.021(3) -0.002(2) 0.009(2) 0.000(2)
C60 0.016(3) 0.019(3) 0.023(3) -0.003(2) 0.011(3) 0.000(2)
C61 0.015(3) 0.023(3) 0.027(3) -0.002(2) 0.008(3) 0.000(2)
C62 0.018(3) 0.029(3) 0.030(3) 0.005(3) 0.010(3) 0.009(2)
C63 0.021(3) 0.018(3) 0.027(3) 0.002(2) 0.016(3) 0.001(2)
C64 0.014(3) 0.022(3) 0.026(3) -0.003(2) 0.008(3) -0.004(2)
O1W 0.054(3) 0.028(2) 0.046(3) 0.008(2) 0.004(3) -0.001(2)
O2W 0.033(4) 0.076(5) 0.080(5) 0.057(4) 0.036(4) 0.022(3)
O3W 0.060(5) 0.046(4) 0.057(4) -0.003(3) 0.034(4) -0.010(3)
O4W 0.051(5) 0.102(6) 0.048(4) -0.002(4) 0.022(4) 0.001(4)
O5W 0.069(13) 0.068(11) 0.033(9) 0.003(8) 0.039(10) 0.016(9)
O5'W 0.063(7) 0.063(7) 0.063(7) -0.0008(10) 0.036(4) 0.0008(10)
O6W 0.030(9) 0.019(8) 0.070(12) 0.001(8) 0.019(9) 0.013(7)
O6'W 0.034(8) 0.057(9) 0.045(8) 0.000 0.014(7) 0.000
O7W 0.037(10) 0.021(8) 0.035(9) 0.015(7) 0.019(9) 0.016(7)

loop_
_atom_type_symbol
_atom_type_description
_atom_type_scat_dispersion_real
_atom_type_scat_dispersion_imag
_atom_type_scat_source
C C 0.0033 0.0016 'International Tables Vol C Tables 4.2.6.8 and 6.1.1.4'
H H 0.0000 0.0000 'International Tables Vol C Tables 4.2.6.8 and 6.1.1.4'
N N 0.0061 0.0033 'International Tables Vol C Tables 4.2.6.8 and 6.1.1.4'
O O 0.0106 0.0060 'International Tables Vol C Tables 4.2.6.8 and 6.1.1.4'
Mn Mn 0.3368 0.7283 'International Tables Vol C Tables 4.2.6.8 and 6.1.1.4'

loop_
_geom_angle_atom_site_label_1
_geom_angle_atom_site_label_2
_geom_angle_atom_site_label_3
_geom_angle
_geom_angle_site_symmetry_1
_geom_angle_site_symmetry_3
O7 Mn1 O7 93.58(18) 2 .
O7 Mn1 O20 93.75(12) 2 2
O7 Mn1 O20 87.57(12) . 2
O7 Mn1 O20 87.57(12) 2 .
O7 Mn1 O20 93.75(12) . .
O20 Mn1 O20 178.08(18) 2 .
O7 Mn1 O21 172.20(12) 2 .
O7 Mn1 O21 90.68(13) . .
O20 Mn1 O21 92.96(12) 2 .
O20 Mn1 O21 85.63(12) . .
O7 Mn1 O21 90.68(13) 2 2
O7 Mn1 O21 172.20(12) . 2
O20 Mn1 O21 85.63(12) 2 2
O20 Mn1 O21 92.96(12) . 2
O21 Mn1 O21 85.86(17) . 2
O2 Mn2 O8 86.36(14) . 2
O2 Mn2 O6 96.73(14) . .
O8 Mn2 O6 111.38(13) 2 .
O2 Mn2 O4 165.59(13) . 2
O8 Mn2 O4 81.42(13) 2 2
O6 Mn2 O4 94.81(13) . 2
O2 Mn2 O10 91.02(14) . .
O8 Mn2 O10 114.52(13) 2 .
O6 Mn2 O10 133.81(12) . .
O4 Mn2 O10 87.17(12) 2 .
O2 Mn2 O9 100.45(14) . .
O8 Mn2 O9 168.65(13) 2 .
O6 Mn2 O9 77.08(12) . .
O4 Mn2 O9 90.50(12) 2 .
O10 Mn2 O9 56.75(12) . .
O3 Mn3 O19 168.64(13) 2 .
O3 Mn3 O14 91.88(15) 2 .
O19 Mn3 O14 98.99(14) . .
O3 Mn3 O15 83.61(14) 2 5_676
O19 Mn3 O15 96.92(14) . 5_676
O14 Mn3 O15 103.71(15) . 5_676
O3 Mn3 O9 91.73(13) 2 .
O19 Mn3 O9 83.81(13) . .
O14 Mn3 O9 96.42(14) . .
O15 Mn3 O9 159.44(13) 5_676 .
O3 Mn3 O6 85.34(12) 2 .
O19 Mn3 O6 83.37(12) . .
O14 Mn3 O6 169.12(13) . .
O15 Mn3 O6 86.45(12) 5_676 .
O9 Mn3 O6 73.19(11) . .
O1 Mn4 O19 153.53(14) . .
O1 Mn4 O17 98.17(15) . .
O19 Mn4 O17 106.87(15) . .
O1 Mn4 O5 98.06(13) . .
O19 Mn4 O5 91.68(13) . .
O17 Mn4 O5 87.35(14) . .
O1 Mn4 O18 87.13(15) . .
O19 Mn4 O18 84.82(15) . .
O17 Mn4 O18 89.08(16) . .
O5 Mn4 O18 174.07(15) . .
O16 Mn5 O13 92.67(17) 5_676 .
O16 Mn5 O11 175.42(16) 5_676 8_566
O13 Mn5 O11 90.89(15) . 8_566
O16 Mn5 O23 88.8(2) 5_676 .
O13 Mn5 O23 174.17(19) . .
O11 Mn5 O23 87.3(2) 8_566 .
O16 Mn5 O19 96.17(14) 5_676 .
O13 Mn5 O19 89.61(14) . .
O11 Mn5 O19 86.72(13) 8_566 .
O23 Mn5 O19 95.83(17) . .
O16 Mn5 O22 87.51(16) 5_676 .
O13 Mn5 O22 91.59(17) . .
O11 Mn5 O22 89.53(15) 8_566 .
O23 Mn5 O22 82.84(19) . .
O19 Mn5 O22 176.08(15) . .
C9 O1 Mn4 137.4(3) . .
C9 O2 Mn2 138.2(3) . .
C16 O3 Mn3 140.5(3) . 2
C16 O4 Mn2 128.9(3) . 2
C25 O5 Mn4 103.3(3) . .
C25 O6 Mn2 149.1(3) . .
C25 O6 Mn3 112.7(3) . .
Mn2 O6 Mn3 97.73(12) . .
C32 O7 Mn1 135.6(3) . .
C32 O8 Mn2 134.1(3) . 2
C41 O9 Mn3 146.1(3) . .
C41 O9 Mn2 86.3(3) . .
Mn3 O9 Mn2 97.59(12) . .
C41 O10 Mn2 95.6(3) . .
C48 O11 Mn5 119.3(3) . 8_465
C57 O13 Mn5 141.3(3) . .
C57 O14 Mn3 122.4(4) . .
C64 O15 Mn3 135.2(4) . 5_676
C64 O16 Mn5 133.5(3) . 5_676
Mn4 O19 Mn3 110.24(15) . .
Mn4 O19 Mn5 127.20(16) . .
Mn3 O19 Mn5 108.60(15) . .
C1 N1 N2 108.1(4) . .
C2 N2 N1 108.0(4) . .
C1 N3 C2 106.4(4) . .
C1 N3 N4 129.7(4) . .
C2 N3 N4 123.0(4) . .
N3 N4 H4A 103(5) . .
N3 N4 H4B 117(5) . .
H4A N4 H4B 110(3) . .
C17 N5 N6 108.2(4) . .
C18 N6 N5 107.5(4) . .
C18 N7 C17 106.6(4) . .
C18 N7 N8 129.2(4) . .
C17 N7 N8 122.4(4) . .
N7 N8 H8A 112(5) . .
N7 N8 H8B 106(5) . .
H8A N8 H8B 108(3) . .
C33 N9 N10 107.1(4) . .
C34 N10 N9 107.4(4) . .
C34 N11 C33 106.0(4) . .
C34 N11 N12 122.9(5) . .
C33 N11 N12 131.1(4) . .
N11 N12 H12A 110(5) . .
N11 N12 H12B 117(2) . .
H12A N12 H12B 106(3) . .
C49 N13 N14 107.8(4) . .
C50 N14 N13 107.6(4) . .
C49 N15 C50 106.5(4) . .
C49 N15 N16 126.2(4) . .
C50 N15 N16 126.6(4) . .
N15 N16 H16A 107(5) . .
N15 N16 H16B 112(5) . .
H16A N16 H16B 108(3) . .
N1 C1 N3 108.5(4) . .
N1 C1 C3 120.6(4) . .
N3 C1 C3 130.8(4) . .
N2 C2 N3 108.9(4) . .
N2 C2 C10 121.4(4) . .
N3 C2 C10 129.7(4) . .
C4 C3 C8 118.3(5) . .
C4 C3 C1 125.3(4) . .
C8 C3 C1 116.2(4) . .
C5 C4 C3 120.2(4) . .
C5 C4 H4 119.9 . .
C3 C4 H4 119.9 . .
C4 C5 C6 120.6(4) . .
C4 C5 C9 120.3(4) . .
C6 C5 C9 119.0(4) . .
C7 C6 C5 119.5(5) . .
C7 C6 H6 120.2 . .
C5 C6 H6 120.2 . .
C8 C7 C6 119.9(5) . .
C8 C7 H7 120.0 . .
C6 C7 H7 120.0 . .
C7 C8 C3 121.5(4) . .
C7 C8 H8 119.3 . .
C3 C8 H8 119.3 . .
O2 C9 O1 126.5(5) . .
O2 C9 C5 116.2(4) . .
O1 C9 C5 117.3(4) . .
C15 C10 C11 119.3(4) . .
C15 C10 C2 117.1(4) . .
C11 C10 C2 123.4(4) . .
C12 C11 C10 120.2(4) . .
C12 C11 H11 119.9 . .
C10 C11 H11 119.9 . .
C11 C12 C13 120.0(4) . .
C11 C12 C16 121.2(4) . .
C13 C12 C16 118.7(4) . .
C14 C13 C12 119.7(5) . .
C14 C13 H13 120.2 . .
C12 C13 H13 120.2 . .
C15 C14 C13 120.1(4) . .
C15 C14 H14 120.0 . .
C13 C14 H14 120.0 . .
C14 C15 C10 120.7(4) . .
C14 C15 H15 119.7 . .
C10 C15 H15 119.7 . .
O3 C16 O4 124.6(4) . .
O3 C16 C12 117.4(4) . .
O4 C16 C12 118.0(4) . .
N5 C17 N7 108.4(4) . .
N5 C17 C19 123.6(4) . .
N7 C17 C19 127.3(4) . .
N6 C18 N7 109.3(4) . .
N6 C18 C26 122.5(4) . .
N7 C18 C26 127.8(4) . .
C20 C19 C24 119.2(5) . .
C20 C19 C17 122.1(4) . .
C24 C19 C17 118.2(4) . .
C21 C20 C19 120.5(4) . .
C21 C20 H20 119.7 . .
C19 C20 H20 119.7 . .
C20 C21 C22 119.2(4) . .
C20 C21 C25 121.0(4) . .
C22 C21 C25 119.7(4) . .
C23 C22 C21 120.5(5) . .
C23 C22 H22 119.7 . .
C21 C22 H22 119.7 . .
C24 C23 C22 120.6(5) . .
C24 C23 H23 119.7 . .
C22 C23 H23 119.7 . .
C23 C24 C19 119.8(5) . .
C23 C24 H24 120.1 . .
C19 C24 H24 120.1 . .
O5 C25 O6 120.6(4) . .
O5 C25 C21 120.4(4) . .
O6 C25 C21 119.0(4) . .
C27 C26 C31 118.8(5) . .
C27 C26 C18 122.5(4) . .
C31 C26 C18 118.3(4) . .
C28 C27 C26 120.3(4) . .
C28 C27 H27 119.8 . .
C26 C27 H27 119.8 . .
C27 C28 C29 120.5(4) . .
C27 C28 C32 118.8(4) . .
C29 C28 C32 120.6(4) . .
C30 C29 C28 119.0(5) . .
C30 C29 H29 120.5 . .
C28 C29 H29 120.5 . .
C31 C30 C29 121.3(5) . .
C31 C30 H30 119.3 . .
C29 C30 H30 119.3 . .
C30 C31 C26 119.9(5) . .
C30 C31 H31 120.0 . .
C26 C31 H31 120.0 . .
O7 C32 O8 124.8(4) . .
O7 C32 C28 118.4(4) . .
O8 C32 C28 116.7(4) . .
N9 C33 N11 109.5(4) . .
N9 C33 C35 122.6(4) . .
N11 C33 C35 127.9(4) . .
N10 C34 N11 110.1(5) . .
N10 C34 C42 123.4(5) . .
N11 C34 C42 126.4(5) . .
C36 C35 C40 118.5(5) . .
C36 C35 C33 122.5(5) . .
C40 C35 C33 119.0(4) . .
C37 C36 C35 120.6(5) . .
C37 C36 H36 119.7 . .
C35 C36 H36 119.7 . .
C38 C37 C36 121.1(4) . .
C38 C37 C41 121.1(4) . .
C36 C37 C41 117.8(4) . .
C37 C38 C39 118.8(5) . .
C37 C38 H38 120.6 . .
C39 C38 H38 120.6 . .
C40 C39 C38 120.2(5) . .
C40 C39 H39 119.9 . .
C38 C39 H39 119.9 . .
C39 C40 C35 120.8(5) . .
C39 C40 H40 119.6 . .
C35 C40 H40 119.6 . .
O9 C41 O10 120.8(4) . .
O9 C41 C37 120.3(4) . .
O10 C41 C37 119.0(4) . .
C47 C42 C43 119.8(5) . .
C47 C42 C34 123.0(5) . .
C43 C42 C34 117.2(5) . .
C44 C43 C42 119.9(5) . .
C44 C43 H43 120.1 . .
C42 C43 H43 120.1 . .
C43 C44 C45 120.7(5) . .
C43 C44 C48 119.4(5) . .
C45 C44 C48 119.9(5) . .
C46 C45 C44 119.4(5) . .
C46 C45 H45 120.3 . .
C44 C45 H45 120.3 . .
C47 C46 C45 120.6(5) . .
C47 C46 H46 119.7 . .
C45 C46 H46 119.7 . .
C46 C47 C42 119.6(5) . .
C46 C47 H47 120.2 . .
C42 C47 H47 120.2 . .
O12 C48 O11 124.1(5) . .
O12 C48 C44 119.6(5) . .
O11 C48 C44 116.3(5) . .
N13 C49 N15 108.9(4) . .
N13 C49 C51 123.9(4) . .
N15 C49 C51 127.1(4) . .
N14 C50 N15 109.1(4) . .
N14 C50 C58 126.9(4) . .
N15 C50 C58 123.8(4) . .
C52 C51 C56 119.1(5) . .
C52 C51 C49 122.2(5) . .
C56 C51 C49 118.7(4) . .
C51 C52 C53 120.4(5) . .
C51 C52 H52 119.8 . .
C53 C52 H52 119.8 . .
C54 C53 C52 120.0(4) . .
C54 C53 C57 122.5(5) . .
C52 C53 C57 117.5(5) . .
C53 C54 C55 119.7(5) . .
C53 C54 H54 120.1 . .
C55 C54 H54 120.1 . .
C54 C55 C56 120.8(5) . .
C54 C55 H55 119.6 . .
C56 C55 H55 119.6 . .
C55 C56 C51 120.0(4) . .
C55 C56 H56 120.0 . .
C51 C56 H56 120.0 . .
O14 C57 O13 124.4(5) . .
O14 C57 C53 118.0(5) . .
O13 C57 C53 117.6(5) . .
C63 C58 C59 118.9(5) . .
C63 C58 C50 121.7(4) . .
C59 C58 C50 119.2(5) . .
C60 C59 C58 121.0(5) . .
C60 C59 H59 119.5 . .
C58 C59 H59 119.5 . .
C59 C60 C61 120.3(5) . .
C59 C60 C64 118.5(5) . .
C61 C60 C64 121.1(5) . .
C60 C61 C62 119.1(5) . .
C60 C61 H61 120.4 . .
C62 C61 H61 120.4 . .
C63 C62 C61 120.1(5) . .
C63 C62 H62 119.9 . .
C61 C62 H62 119.9 . .
C58 C63 C62 120.5(5) . .
C58 C63 H63 119.7 . .
C62 C63 H63 119.7 . .
O15 C64 O16 125.5(5) . .
O15 C64 C60 118.3(5) . .
O16 C64 C60 116.2(5) . .
H1A O1W H1B 105(3) . .
O6W O6'W O6W 116.4(17) 2_656 .

loop_
_geom_bond_atom_site_label_1
_geom_bond_atom_site_label_2
_geom_bond_distance
_geom_bond_site_symmetry_2
Mn1 O7 2.164(3) 2
Mn1 O7 2.164(3) .
Mn1 O20 2.165(3) 2
Mn1 O20 2.165(3) .
Mn1 O21 2.223(3) .
Mn1 O21 2.223(3) 2
Mn2 O2 2.089(3) .
Mn2 O8 2.129(3) 2
Mn2 O6 2.134(3) .
Mn2 O4 2.161(3) 2
Mn2 O10 2.205(3) .
Mn2 O9 2.414(3) .
Mn3 O3 2.082(4) 2
Mn3 O19 2.116(4) .
Mn3 O14 2.133(4) .
Mn3 O15 2.144(4) 5_676
Mn3 O9 2.244(3) .
Mn3 O6 2.510(3) .
Mn4 O1 2.069(3) .
Mn4 O19 2.082(3) .
Mn4 O17 2.161(4) .
Mn4 O5 2.220(3) .
Mn4 O18 2.254(4) .
Mn5 O16 2.110(4) 5_676
Mn5 O13 2.154(4) .
Mn5 O11 2.173(4) 8_566
Mn5 O23 2.177(5) .
Mn5 O19 2.181(3) .
Mn5 O22 2.244(4) .
O1 C9 1.254(6) .
O2 C9 1.250(6) .
O3 C16 1.243(6) .
O3 Mn3 2.082(4) 2
O4 C16 1.282(5) .
O4 Mn2 2.161(3) 2
O5 C25 1.242(6) .
O6 C25 1.297(6) .
O7 C32 1.259(6) .
O8 C32 1.268(5) .
O8 Mn2 2.129(3) 2
O9 C41 1.261(6) .
O10 C41 1.272(6) .
O11 C48 1.291(6) .
O11 Mn5 2.173(4) 8_465
O12 C48 1.246(6) .
O13 C57 1.277(6) .
O14 C57 1.261(6) .
O15 C64 1.251(6) .
O15 Mn3 2.144(4) 5_676
O16 C64 1.257(6) .
O16 Mn5 2.110(4) 5_676
N1 C1 1.320(6) .
N1 N2 1.380(6) .
N2 C2 1.310(6) .
N3 C1 1.368(6) .
N3 C2 1.376(6) .
N3 N4 1.413(5) .
N4 H4A 0.86(2) .
N4 H4B 0.84(2) .
N5 C17 1.318(6) .
N5 N6 1.385(6) .
N6 C18 1.314(6) .
N7 C18 1.364(6) .
N7 C17 1.371(6) .
N7 N8 1.426(5) .
N8 H8A 0.87(2) .
N8 H8B 0.86(2) .
N9 C33 1.328(6) .
N9 N10 1.386(6) .
N10 C34 1.319(7) .
N11 C34 1.353(6) .
N11 C33 1.365(6) .
N11 N12 1.423(7) .
N12 H12A 0.88(2) .
N12 H12B 0.881(19) .
N13 C49 1.322(6) .
N13 N14 1.399(6) .
N14 C50 1.315(6) .
N15 C49 1.367(6) .
N15 C50 1.379(6) .
N15 N16 1.425(6) .
N16 H16A 0.87(2) .
N16 H16B 0.86(2) .
C1 C3 1.465(7) .
C2 C10 1.467(7) .
C3 C4 1.401(6) .
C3 C8 1.411(7) .
C4 C5 1.386(7) .
C4 H4 0.9300 .
C5 C6 1.399(7) .
C5 C9 1.511(6) .
C6 C7 1.394(7) .
C6 H6 0.9300 .
C7 C8 1.371(7) .
C7 H7 0.9300 .
C8 H8 0.9300 .
C10 C15 1.393(6) .
C10 C11 1.396(7) .
C11 C12 1.390(7) .
C11 H11 0.9300 .
C12 C13 1.396(6) .
C12 C16 1.497(7) .
C13 C14 1.392(7) .
C13 H13 0.9300 .
C14 C15 1.382(7) .
C14 H14 0.9300 .
C15 H15 0.9300 .
C17 C19 1.475(7) .
C18 C26 1.474(7) .
C19 C20 1.397(7) .
C19 C24 1.409(7) .
C20 C21 1.391(7) .
C20 H20 0.9300 .
C21 C22 1.392(7) .
C21 C25 1.488(7) .
C22 C23 1.385(7) .
C22 H22 0.9300 .
C23 C24 1.375(7) .
C23 H23 0.9300 .
C24 H24 0.9300 .
C26 C27 1.395(6) .
C26 C31 1.414(7) .
C27 C28 1.392(7) .
C27 H27 0.9300 .
C28 C29 1.397(7) .
C28 C32 1.502(6) .
C29 C30 1.386(7) .
C29 H29 0.9300 .
C30 C31 1.381(7) .
C30 H30 0.9300 .
C31 H31 0.9300 .
C33 C35 1.465(7) .
C34 C42 1.478(7) .
C35 C36 1.394(7) .
C35 C40 1.398(7) .
C36 C37 1.384(7) .
C36 H36 0.9300 .
C37 C38 1.381(7) .
C37 C41 1.506(6) .
C38 C39 1.403(7) .
C38 H38 0.9300 .
C39 C40 1.387(8) .
C39 H39 0.9300 .
C40 H40 0.9300 .
C42 C47 1.402(7) .
C42 C43 1.405(7) .
C43 C44 1.373(7) .
C43 H43 0.9300 .
C44 C45 1.399(7) .
C44 C48 1.506(7) .
C45 C46 1.394(7) .
C45 H45 0.9300 .
C46 C47 1.385(8) .
C46 H46 0.9300 .
C47 H47 0.9300 .
C49 C51 1.469(7) .
C50 C58 1.456(7) .
C51 C52 1.393(7) .
C51 C56 1.403(7) .
C52 C53 1.406(7) .
C52 H52 0.9300 .
C53 C54 1.384(7) .
C53 C57 1.500(7) .
C54 C55 1.389(7) .
C54 H54 0.9300 .
C55 C56 1.391(7) .
C55 H55 0.9300 .
C56 H56 0.9300 .
C58 C63 1.392(7) .
C58 C59 1.403(7) .
C59 C60 1.378(7) .
C59 H59 0.9300 .
C60 C61 1.401(7) .
C60 C64 1.504(7) .
C61 C62 1.404(7) .
C61 H61 0.9300 .
C62 C63 1.396(7) .
C62 H62 0.9300 .
C63 H63 0.9300 .
O1W H1A 0.88(2) .
O1W H1B 0.87(2) .
O5W O5'W 1.04(3) .
O6W O6'W 1.262(19) .
O6'W O6W 1.262(19) 2_656

loop_
_geom_hbond_atom_site_label_D
_geom_hbond_atom_site_label_H
_geom_hbond_atom_site_label_A
_geom_hbond_distance_DH
_geom_hbond_distance_HA
_geom_hbond_distance_DA
_geom_hbond_angle_DHA
_geom_hbond_site_symmetry_A
O1W H1A N10 0.88(2) 1.97(3) 2.834(6) 170(8) 8_566
O1W H1B O11 0.87(2) 1.99(3) 2.843(6) 166(7) 7_566
N4 H4A N14 0.86(2) 2.20(4) 2.872(6) 135(6) 3_455
N4 H4B O7 0.84(2) 2.41(5) 3.089(5) 138(6) 2
N8 H8A N13 0.87(2) 2.58(5) 3.261(6) 136(6) 4
N8 H8B O8 0.86(2) 2.24(2) 3.075(6) 164(6) 2
N16 H16A N10 0.87(2) 2.34(4) 3.106(7) 147(6) 8_566
N16 H16B O5'W 0.86(2) 2.60(7) 3.22(3) 130(6) 6_575
N16 H16B O3W 0.86(2) 2.37(4) 3.077(8) 140(6) 5_676
N12 H12B N12 0.881(19) 2.46(6) 2.880(13) 110(5) 2
N12 H12B O21 0.881(19) 2.59(2) 3.325(7) 142(3) 2
